data_1513870
loop_
_publ_author_name
'Kuppuswamy, Subramaniam'
'Bezpalko, Mark W.'
'Powers, Tamara M.'
'Wilding, Matthew J. T.'
'Brozek, Carl K.'
'Foxman, Bruce M.'
'Thomas, Christine M.'

_publ_section_title
;
 A series of C3-symmetric heterobimetallic Cr--M (M = Fe, Co and Cu)
 complexes
;
_journal_issue 4
_journal_name_full 'Chemical Science'
_journal_page_first 1617
_journal_paper_doi 10.1039/c3sc52943f
_journal_volume 5
_journal_year 2014
_chemical_formula_moiety 'C48 H57 Cr1 Cu1 I1 N3 O0.75 P3'
_chemical_formula_sum 'C48 H57 Cr Cu I N3 O0.75 P3'
_chemical_formula_weight 1023.37
_space_group_IT_number 2
_symmetry_cell_setting triclinic
_symmetry_space_group_name_Hall '-P 1'
_symmetry_space_group_name_H-M 'P -1'
_atom_sites_solution_hydrogens difmap
_atom_sites_solution_primary other
_audit_creation_date 2013-05-15
_audit_creation_method CRYSTALS_ver_14.52
_cell_angle_alpha 61.7630(10)
_cell_angle_beta 81.3270(10)
_cell_angle_gamma 87.5150(10)
_cell_formula_units_Z 4
_cell_length_a 10.7036(3)
_cell_length_b 22.2854(6)
_cell_length_c 22.5333(6)
_cell_measurement_reflns_used 9894
_cell_measurement_temperature 120
_cell_measurement_theta_max 28
_cell_measurement_theta_min 2
_cell_volume 4678.8(2)
_computing_cell_refinement 'Apex2 (Bruker AXS, 2006)'
_computing_data_collection 'Apex2 (Bruker AXS, 2006)'
_computing_data_reduction 'Apex2 (Bruker AXS, 2006)'
_computing_molecular_graphics 'CAMERON (Watkin et al., 1996)'
_computing_publication_material 'CRYSTALS (Betteridge et al., 2003)'
_computing_structure_refinement 'CRYSTALS (Betteridge et al., 2003)'
_computing_structure_solution 'Superflip (Palatinus & Chapuis, 2007)'
_diffrn_ambient_temperature 120
_diffrn_measured_fraction_theta_full 0.996
_diffrn_measured_fraction_theta_max 0.996
_diffrn_measurement_device Area
_diffrn_measurement_device_type 'Bruker Kappa Apex2'
_diffrn_measurement_method '\f & \w scans'
_diffrn_radiation_monochromator graphite
_diffrn_radiation_type 'Mo K\a'
_diffrn_radiation_wavelength 0.71073
_diffrn_reflns_av_R_equivalents 0.054
_diffrn_reflns_limit_h_max 14
_diffrn_reflns_limit_h_min -14
_diffrn_reflns_limit_k_max 29
_diffrn_reflns_limit_k_min -28
_diffrn_reflns_limit_l_max 29
_diffrn_reflns_limit_l_min -12
_diffrn_reflns_number 81740
_diffrn_reflns_theta_full 28.049
_diffrn_reflns_theta_max 28.049
_diffrn_reflns_theta_min 1.830
_diffrn_standards_number 0
_exptl_absorpt_coefficient_mu 1.487
_exptl_absorpt_correction_T_max 0.94
_exptl_absorpt_correction_T_min 0.79
_exptl_absorpt_correction_type numerical
_exptl_absorpt_process_details
; 
 Analytical Absorption (De Meulenaer & Tompa, 1965) 
;
_exptl_crystal_colour green
_exptl_crystal_density_diffrn 1.453
_exptl_crystal_density_method 'not measured'
_exptl_crystal_description plate
_exptl_crystal_F_000 2092
_exptl_crystal_size_max 0.250
_exptl_crystal_size_mid 0.160
_exptl_crystal_size_min 0.040
_refine_diff_density_max 1.66
_refine_diff_density_min -2.17
_refine_ls_extinction_method None
_refine_ls_goodness_of_fit_ref 1.0135
_refine_ls_hydrogen_treatment constr
_refine_ls_matrix_type full
_refine_ls_number_parameters 1044
_refine_ls_number_reflns 22585
_refine_ls_number_restraints 2
_refine_ls_R_factor_all 0.0729
_refine_ls_R_factor_gt 0.0533
_refine_ls_shift/su_max 0.0091843
_refine_ls_shift/su_mean 0.0001369
_refine_ls_structure_factor_coef Fsqd
_refine_ls_weighting_details
;
 Method= Modified Sheldrick 
 w=1/[\s^2^(F^2^) + ( 0.03P)^2^ +26.47P] 
 ,where P=(max(Fo^2^,0) + 2Fc^2^)/3 
;
_refine_ls_weighting_scheme calc
_refine_ls_wR_factor_all 0.1193
_refine_ls_wR_factor_gt 0.1142
_refine_ls_wR_factor_ref 0.1193
_reflns_limit_h_max 14
_reflns_limit_h_min -13
_reflns_limit_k_max 29
_reflns_limit_k_min -25
_reflns_limit_l_max 29
_reflns_limit_l_min 0
_reflns_number_gt 17671
_reflns_number_total 22585
_reflns_threshold_expression I>2.0\s(I)
_oxford_diffrn_Wilson_B_factor 0.00
_oxford_diffrn_Wilson_scale 0.00
_oxford_refine_ls_r_factor_ref 0.0729
_oxford_refine_ls_scale 0.077299(10)
_oxford_reflns_number_all 22585
_oxford_reflns_threshold_expression_ref I>-10.0\s(I)
_oxford_structure_analysis_title 'sk_835_0m in P-1'
_cod_data_source_file c3sc52943f.txt
_cod_data_source_block 6*0.75THF
_cod_depositor_comments
;
The following automatic conversions were performed:

'_atom_sites_solution_primary' value 'Other' changed to 'other'
according to
/usr/data/users/saulius/crontab/automatic-downloads/current/RSC/lib/dictionaries/cif_core.dic
dictionary named 'cif_core.dic' version 2.4.2 from 2011-04-26.

Automatic conversion script
Id: cif_fix_values 2281 2013-09-26 08:29:07Z andrius 
;
_cod_original_sg_symbol_Hall '-P 1 '
_cod_original_sg_symbol_H-M 'P -1 '
_cod_original_formula_sum 'C48 H57 Cr1 Cu1 I1 N3 O0.75 P3'
_cod_database_code 1513870

loop_
_symmetry_equiv_pos_as_xyz
x,y,z
-x,-y,-z

loop_
_atom_site_label
_atom_site_type_symbol
_atom_site_fract_x
_atom_site_fract_y
_atom_site_fract_z
_atom_site_U_iso_or_equiv
_atom_site_occupancy
_atom_site_adp_type
_atom_site_refinement_flags_posn
_atom_site_refinement_flags_adp
_atom_site_refinement_flags_occupancy
_atom_site_disorder_assembly
_atom_site_disorder_group
Cu1 Cu 0.58620(5) 0.70800(2) 0.02428(2) 0.0115 1.0000 Uani . . . . .
Cu101 Cu 0.92086(5) 0.75441(3) 0.45259(3) 0.0184 1.0000 Uani D U . . .
Cr1 Cr 0.80107(6) 0.77372(3) -0.04750(3) 0.0122 1.0000 Uani . . . . .
Cr101 Cr 1.11438(7) 0.81305(4) 0.46544(4) 0.0185 1.0000 Uani . . . . .
I1 I 0.37961(3) 0.644403(15) 0.097296(14) 0.0188 1.0000 Uani . . . . .
I101 I 0.73756(5) 0.69386(3) 0.44188(2) 0.0285 0.904(3) Uani . . P . .
I102 I 0.6996(10) 0.7182(7) 0.4413(5) 0.103(3) 0.096(3) Uiso D U P . .
P1 P 0.63055(10) 0.70860(5) -0.07976(5) 0.0119 1.0000 Uani . . . . .
P2 P 0.75929(10) 0.66080(5) 0.07899(5) 0.0142 1.0000 Uani . . . . .
P3 P 0.59024(10) 0.82200(5) 0.00024(5) 0.0133 1.0000 Uani . . . . .
P101 P 0.95774(11) 0.86538(6) 0.36615(6) 0.0195 1.0000 Uani . . . . .
P102 P 1.10661(12) 0.69670(6) 0.45281(6) 0.0223 1.0000 Uani . . . . .
P103 P 0.89287(11) 0.76117(6) 0.55337(6) 0.0181 1.0000 Uani . . . . .
O1 O 0.4951(10) 0.5312(6) 0.4221(6) 0.067(3) 0.5000 Uiso . . . 1 1
O2 O 0.5719(4) 0.3480(2) 0.3491(2) 0.0430 1.0000 Uani . . . . .
N1 N 0.7597(3) 0.76093(18) -0.11911(17) 0.0146 1.0000 Uani . . . . .
N2 N 0.8829(3) 0.70750(18) 0.02194(18) 0.0158 1.0000 Uani . . . . .
N3 N 0.7392(3) 0.84963(17) -0.03969(17) 0.0148 1.0000 Uani . . . . .
N101 N 1.0783(4) 0.8929(2) 0.38839(19) 0.0233 1.0000 Uani . . . . .
N102 N 1.2161(4) 0.7494(2) 0.4521(2) 0.0236 1.0000 Uani . . . . .
N103 N 1.0339(3) 0.79324(19) 0.55329(19) 0.0193 1.0000 Uani . . . . .
C1 C 0.8177(4) 0.7807(2) -0.1900(2) 0.0195 1.0000 Uani . . . . .
C2 C 0.9619(5) 0.7891(3) -0.1973(3) 0.0320 1.0000 Uani . . . . .
C3 C 0.7631(5) 0.8461(2) -0.2402(2) 0.0263 1.0000 Uani . . . . .
C4 C 0.6770(4) 0.6288(2) -0.0792(2) 0.0141 1.0000 Uani . . . . .
C5 C 0.8030(4) 0.6096(2) -0.0755(2) 0.0188 1.0000 Uani . . . . .
C6 C 0.8380(5) 0.5468(2) -0.0701(2) 0.0255 1.0000 Uani . . . . .
C7 C 0.7495(5) 0.5030(2) -0.0689(2) 0.0253 1.0000 Uani . . . . .
C8 C 0.6232(5) 0.5211(2) -0.0721(2) 0.0227 1.0000 Uani . . . . .
C9 C 0.5882(4) 0.5837(2) -0.0765(2) 0.0188 1.0000 Uani . . . . .
C10 C 0.5078(4) 0.7358(2) -0.1348(2) 0.0131 1.0000 Uani . . . . .
C11 C 0.5193(4) 0.7305(2) -0.1947(2) 0.0198 1.0000 Uani . . . . .
C12 C 0.4244(5) 0.7535(2) -0.2353(2) 0.0230 1.0000 Uani . . . . .
C13 C 0.3176(4) 0.7810(2) -0.2165(2) 0.0235 1.0000 Uani . . . . .
C14 C 0.3048(4) 0.7858(2) -0.1573(2) 0.0232 1.0000 Uani . . . . .
C15 C 0.3997(4) 0.7631(2) -0.1160(2) 0.0168 1.0000 Uani . . . . .
C16 C 1.0181(4) 0.6951(2) 0.0293(2) 0.0215 1.0000 Uani . . . . .
C17 C 1.0896(4) 0.7621(2) 0.0033(3) 0.0273 1.0000 Uani . . . . .
C18 C 1.0746(4) 0.6566(2) -0.0081(3) 0.0270 1.0000 Uani . . . . .
C19 C 0.7594(4) 0.6691(2) 0.1554(2) 0.0172 1.0000 Uani . . . . .
C20 C 0.8292(5) 0.7192(3) 0.1569(3) 0.0284 1.0000 Uani . . . . .
C21 C 0.8173(6) 0.7256(3) 0.2156(3) 0.0389 1.0000 Uani . . . . .
C22 C 0.7363(6) 0.6840(3) 0.2723(3) 0.0380 1.0000 Uani . . . . .
C23 C 0.6638(5) 0.6349(3) 0.2711(3) 0.0324 1.0000 Uani . . . . .
C24 C 0.6746(5) 0.6274(2) 0.2134(2) 0.0239 1.0000 Uani . . . . .
C25 C 0.7897(4) 0.5699(2) 0.1110(2) 0.0166 1.0000 Uani . . . . .
C26 C 0.8761(4) 0.5369(2) 0.1560(2) 0.0214 1.0000 Uani . . . . .
C27 C 0.8972(5) 0.4683(2) 0.1793(2) 0.0259 1.0000 Uani . . . . .
C28 C 0.8320(5) 0.4313(3) 0.1580(3) 0.0301 1.0000 Uani . . . . .
C29 C 0.7457(5) 0.4634(3) 0.1138(3) 0.0312 1.0000 Uani . . . . .
C30 C 0.7236(5) 0.5324(2) 0.0909(2) 0.0234 1.0000 Uani . . . . .
C31 C 0.7967(4) 0.9178(2) -0.0641(2) 0.0195 1.0000 Uani . . . . .
C32 C 0.8910(5) 0.9360(3) -0.1286(3) 0.0299 1.0000 Uani . . . . .
C33 C 0.8641(5) 0.9193(3) -0.0092(3) 0.0280 1.0000 Uani . . . . .
C34 C 0.4849(4) 0.8780(2) -0.0577(2) 0.0174 1.0000 Uani . . . . .
C35 C 0.5238(5) 0.9122(2) -0.1282(2) 0.0221 1.0000 Uani . . . . .
C36 C 0.4399(5) 0.9509(2) -0.1725(2) 0.0272 1.0000 Uani . . . . .
C37 C 0.3162(5) 0.9555(3) -0.1468(3) 0.0325 1.0000 Uani . . . . .
C38 C 0.2755(5) 0.9216(3) -0.0772(3) 0.0323 1.0000 Uani . . . . .
C39 C 0.3597(4) 0.8829(2) -0.0329(3) 0.0248 1.0000 Uani . . . . .
C40 C 0.5546(4) 0.8425(2) 0.0701(2) 0.0162 1.0000 Uani . . . . .
C41 C 0.5525(4) 0.9099(2) 0.0586(2) 0.0219 1.0000 Uani . . . . .
C42 C 0.5332(5) 0.9236(3) 0.1129(3) 0.0290 1.0000 Uani . . . . .
C43 C 0.5133(5) 0.8706(3) 0.1792(3) 0.0343 1.0000 Uani . . . . .
C44 C 0.5097(5) 0.8041(3) 0.1910(3) 0.0336 1.0000 Uani . . . . .
C45 C 0.5303(5) 0.7900(3) 0.1365(2) 0.0256 1.0000 Uani . . . . .
C46 C 0.5419(6) 0.3792(3) 0.2820(3) 0.0406 1.0000 Uani . . . . .
C47 C 0.5418(6) 0.4550(3) 0.2598(3) 0.0396 1.0000 Uani . . . . .
C48 C 0.5015(5) 0.4580(3) 0.3253(3) 0.0342 1.0000 Uani . . . . .
C49 C 0.5023(6) 0.3847(3) 0.3800(3) 0.0413 1.0000 Uani . . . . .
C51 C 0.5842(11) 0.5266(5) 0.4599(4) 0.0942 1.0000 Uani . . . . .
C101 C 1.1271(5) 0.9639(3) 0.3564(2) 0.0285 1.0000 Uani . . . . .
C102 C 1.2683(5) 0.9644(3) 0.3557(3) 0.0395 1.0000 Uani . . . . .
C103 C 1.0603(5) 1.0001(3) 0.3937(3) 0.0324 1.0000 Uani . . . . .
C104 C 1.0067(5) 0.8796(2) 0.2791(2) 0.0227 1.0000 Uani . . . . .
C105 C 1.1325(5) 0.8773(3) 0.2541(3) 0.0346 1.0000 Uani . . . . .
C106 C 1.1654(6) 0.8815(3) 0.1901(3) 0.0404 1.0000 Uani . . . . .
C107 C 1.0755(6) 0.8878(3) 0.1506(3) 0.0421 1.0000 Uani . . . . .
C108 C 0.9500(6) 0.8903(3) 0.1743(3) 0.0383 1.0000 Uani . . . . .
C109 C 0.9146(5) 0.8857(3) 0.2387(3) 0.0292 1.0000 Uani . . . . .
C110 C 0.8290(4) 0.9249(2) 0.3529(2) 0.0208 1.0000 Uani . . . . .
C111 C 0.8415(5) 0.9931(3) 0.3031(3) 0.0294 1.0000 Uani . . . . .
C112 C 0.7447(6) 1.0362(3) 0.2977(3) 0.0392 1.0000 Uani . . . . .
C113 C 0.6303(6) 1.0132(3) 0.3405(3) 0.0420 1.0000 Uani . . . . .
C114 C 0.6148(5) 0.9462(3) 0.3888(3) 0.0431 1.0000 Uani . . . . .
C115 C 0.7142(5) 0.9014(3) 0.3960(3) 0.0323 1.0000 Uani . . . . .
C116 C 1.3555(5) 0.7429(3) 0.4438(2) 0.0303 1.0000 Uani . . . . .
C117 C 1.4106(5) 0.7714(3) 0.4839(3) 0.0341 1.0000 Uani . . . . .
C118 C 1.4111(5) 0.7810(3) 0.3690(3) 0.0408 1.0000 Uani . . . . .
C119 C 1.1178(5) 0.6150(3) 0.5276(2) 0.0270 1.0000 Uani . . . . .
C120 C 1.1725(5) 0.6097(3) 0.5820(3) 0.0294 1.0000 Uani . . . . .
C121 C 1.1685(5) 0.5480(3) 0.6413(3) 0.0367 1.0000 Uani . . . . .
C122 C 1.1095(6) 0.4915(3) 0.6479(3) 0.0393 1.0000 Uani . . . . .
C123 C 1.0523(6) 0.4953(3) 0.5952(3) 0.0427 1.0000 Uani . . . . .
C124 C 1.0570(6) 0.5568(3) 0.5352(3) 0.0382 1.0000 Uani . . . . .
C125 C 1.1547(5) 0.6765(3) 0.3831(3) 0.0285 1.0000 Uani . . . . .
C126 C 1.2562(6) 0.6362(4) 0.3833(3) 0.0476 1.0000 Uani . . . . .
C127 C 1.2938(6) 0.6241(4) 0.3285(3) 0.0538 1.0000 Uani . . . . .
C128 C 1.2299(6) 0.6506(4) 0.2740(3) 0.0487 1.0000 Uani . . . . .
C129 C 1.1260(7) 0.6901(3) 0.2734(3) 0.0474 1.0000 Uani . . . . .
C130 C 1.0874(5) 0.7030(3) 0.3279(3) 0.0324 1.0000 Uani . . . . .
C131 C 1.0686(4) 0.7988(2) 0.6111(2) 0.0233 1.0000 Uani . . . . .
C132 C 1.1578(4) 0.8620(2) 0.5862(2) 0.0218 1.0000 Uani . . . . .
C133 C 1.1350(5) 0.7353(3) 0.6569(2) 0.0268 1.0000 Uani . . . . .
C134 C 0.7714(4) 0.8175(2) 0.5627(2) 0.0195 1.0000 Uani . . . . .
C135 C 0.8001(5) 0.8848(3) 0.5456(3) 0.0274 1.0000 Uani . . . . .
C136 C 0.7032(6) 0.9280(3) 0.5465(3) 0.0374 1.0000 Uani . . . . .
C137 C 0.5791(5) 0.9051(3) 0.5633(3) 0.0380 1.0000 Uani . . . . .
C138 C 0.5495(5) 0.8392(3) 0.5804(3) 0.0315 1.0000 Uani . . . . .
C139 C 0.6446(5) 0.7948(3) 0.5804(2) 0.0270 1.0000 Uani . . . . .
C140 C 0.8510(4) 0.6821(2) 0.6319(2) 0.0208 1.0000 Uani . . . . .
C141 C 0.8208(5) 0.6805(2) 0.6949(2) 0.0235 1.0000 Uani . . . . .
C142 C 0.7900(5) 0.6190(3) 0.7541(2) 0.0274 1.0000 Uani . . . . .
C143 C 0.7928(5) 0.5589(3) 0.7505(3) 0.0297 1.0000 Uani . . . . .
C144 C 0.8232(5) 0.5597(2) 0.6880(3) 0.0286 1.0000 Uani . . . . .
C145 C 0.8520(5) 0.6208(2) 0.6290(2) 0.0257 1.0000 Uani . . . . .
C500 C 0.4044(16) 0.4828(9) 0.4705(8) 0.060(4) 0.5000 Uiso . . . . .
C501 C 0.532(2) 0.5232(11) 0.5182(11) 0.087(6) 0.5000 Uiso . . . . .
H11 H 0.8014 0.7440 -0.2005 0.0237 1.0000 Uiso R . . . .
H21 H 0.9950 0.7461 -0.1694 0.0481 1.0000 Uiso R . . . .
H22 H 0.9830 0.8211 -0.1828 0.0477 1.0000 Uiso R . . . .
H23 H 0.9991 0.8052 -0.2439 0.0480 1.0000 Uiso R . . . .
H31 H 0.6735 0.8427 -0.2332 0.0397 1.0000 Uiso R . . . .
H32 H 0.7894 0.8832 -0.2340 0.0395 1.0000 Uiso R . . . .
H33 H 0.7939 0.8555 -0.2858 0.0395 1.0000 Uiso R . . . .
H51 H 0.8632 0.6389 -0.0766 0.0230 1.0000 Uiso R . . . .
H61 H 0.9211 0.5345 -0.0677 0.0310 1.0000 Uiso R . . . .
H71 H 0.7734 0.4609 -0.0660 0.0312 1.0000 Uiso R . . . .
H81 H 0.5634 0.4923 -0.0726 0.0268 1.0000 Uiso R . . . .
H91 H 0.5055 0.5956 -0.0773 0.0233 1.0000 Uiso R . . . .
H111 H 0.5904 0.7113 -0.2072 0.0238 1.0000 Uiso R . . . .
H121 H 0.4321 0.7491 -0.2747 0.0278 1.0000 Uiso R . . . .
H131 H 0.2558 0.7965 -0.2438 0.0287 1.0000 Uiso R . . . .
H141 H 0.2332 0.8046 -0.1444 0.0277 1.0000 Uiso R . . . .
H151 H 0.3914 0.7658 -0.0758 0.0207 1.0000 Uiso R . . . .
H161 H 1.0231 0.6681 0.0777 0.0258 1.0000 Uiso R . . . .
H171 H 1.0535 0.7837 0.0295 0.0417 1.0000 Uiso R . . . .
H172 H 1.1771 0.7548 0.0067 0.0414 1.0000 Uiso R . . . .
H173 H 1.0786 0.7905 -0.0433 0.0418 1.0000 Uiso R . . . .
H181 H 1.0700 0.6826 -0.0559 0.0408 1.0000 Uiso R . . . .
H182 H 1.1626 0.6485 -0.0030 0.0408 1.0000 Uiso R . . . .
H183 H 1.0301 0.6140 0.0091 0.0405 1.0000 Uiso R . . . .
H201 H 0.8840 0.7483 0.1187 0.0336 1.0000 Uiso R . . . .
H211 H 0.8652 0.7581 0.2172 0.0469 1.0000 Uiso R . . . .
H221 H 0.7287 0.6892 0.3111 0.0460 1.0000 Uiso R . . . .
H231 H 0.6082 0.6074 0.3089 0.0392 1.0000 Uiso R . . . .
H241 H 0.6250 0.5947 0.2127 0.0293 1.0000 Uiso R . . . .
H261 H 0.9211 0.5606 0.1710 0.0261 1.0000 Uiso R . . . .
H271 H 0.9549 0.4470 0.2091 0.0310 1.0000 Uiso R . . . .
H281 H 0.8442 0.3851 0.1741 0.0371 1.0000 Uiso R . . . .
H291 H 0.7014 0.4388 0.0991 0.0383 1.0000 Uiso R . . . .
H301 H 0.6639 0.5534 0.0624 0.0280 1.0000 Uiso R . . . .
H311 H 0.7291 0.9502 -0.0739 0.0240 1.0000 Uiso R . . . .
H321 H 0.9569 0.9033 -0.1200 0.0450 1.0000 Uiso R . . . .
H322 H 0.9274 0.9807 -0.1461 0.0448 1.0000 Uiso R . . . .
H323 H 0.8471 0.9351 -0.1619 0.0449 1.0000 Uiso R . . . .
H331 H 0.8049 0.9078 0.0311 0.0427 1.0000 Uiso R . . . .
H332 H 0.9291 0.8870 0.0009 0.0428 1.0000 Uiso R . . . .
H333 H 0.8990 0.9640 -0.0258 0.0430 1.0000 Uiso R . . . .
H351 H 0.6059 0.9084 -0.1458 0.0265 1.0000 Uiso R . . . .
H361 H 0.4674 0.9734 -0.2187 0.0325 1.0000 Uiso R . . . .
H371 H 0.2618 0.9814 -0.1764 0.0392 1.0000 Uiso R . . . .
H381 H 0.1933 0.9250 -0.0597 0.0388 1.0000 Uiso R . . . .
H391 H 0.3330 0.8598 0.0137 0.0297 1.0000 Uiso R . . . .
H411 H 0.5639 0.9456 0.0141 0.0270 1.0000 Uiso R . . . .
H421 H 0.5337 0.9689 0.1048 0.0349 1.0000 Uiso R . . . .
H431 H 0.5012 0.8804 0.2157 0.0410 1.0000 Uiso R . . . .
H441 H 0.4952 0.7690 0.2351 0.0405 1.0000 Uiso R . . . .
H451 H 0.5270 0.7456 0.1441 0.0311 1.0000 Uiso R . . . .
H461 H 0.6043 0.3692 0.2513 0.0491 1.0000 Uiso R . . . .
H462 H 0.4554 0.3632 0.2826 0.0490 1.0000 Uiso R . . . .
H471 H 0.6262 0.4755 0.2396 0.0481 1.0000 Uiso R . . . .
H472 H 0.4824 0.4783 0.2278 0.0481 1.0000 Uiso R . . . .
H481 H 0.5596 0.4860 0.3311 0.0422 1.0000 Uiso R . . . .
H482 H 0.4172 0.4762 0.3254 0.0421 1.0000 Uiso R . . . .
H491 H 0.5463 0.3822 0.4167 0.0504 1.0000 Uiso R . . . .
H492 H 0.4150 0.3654 0.3983 0.0505 1.0000 Uiso R . . . .
H1011 H 1.1102 0.9875 0.3094 0.0349 1.0000 Uiso R . . . .
H1021 H 1.2854 0.9372 0.4015 0.0601 1.0000 Uiso R . . . .
H1022 H 1.3002 1.0106 0.3380 0.0596 1.0000 Uiso R . . . .
H1023 H 1.3070 0.9447 0.3275 0.0595 1.0000 Uiso R . . . .
H1031 H 1.0711 0.9745 0.4407 0.0491 1.0000 Uiso R . . . .
H1032 H 1.0960 1.0457 0.3739 0.0488 1.0000 Uiso R . . . .
H1033 H 0.9724 1.0016 0.3882 0.0480 1.0000 Uiso R . . . .
H1051 H 1.1951 0.8733 0.2803 0.0421 1.0000 Uiso R . . . .
H1061 H 1.2501 0.8795 0.1741 0.0489 1.0000 Uiso R . . . .
H1071 H 1.0997 0.8903 0.1077 0.0507 1.0000 Uiso R . . . .
H1081 H 0.8883 0.8950 0.1474 0.0460 1.0000 Uiso R . . . .
H1091 H 0.8281 0.8850 0.2561 0.0347 1.0000 Uiso R . . . .
H1111 H 0.9170 1.0091 0.2738 0.0361 1.0000 Uiso R . . . .
H1121 H 0.7553 1.0822 0.2640 0.0468 1.0000 Uiso R . . . .
H1131 H 0.5644 1.0431 0.3363 0.0513 1.0000 Uiso R . . . .
H1141 H 0.5371 0.9299 0.4174 0.0523 1.0000 Uiso R . . . .
H1151 H 0.7034 0.8561 0.4294 0.0392 1.0000 Uiso R . . . .
H1161 H 1.3762 0.6946 0.4624 0.0366 1.0000 Uiso R . . . .
H1171 H 1.3823 0.8175 0.4697 0.0510 1.0000 Uiso R . . . .
H1172 H 1.5023 0.7721 0.4755 0.0510 1.0000 Uiso R . . . .
H1173 H 1.3795 0.7438 0.5318 0.0504 1.0000 Uiso R . . . .
H1181 H 1.4041 0.8296 0.3536 0.0607 1.0000 Uiso R . . . .
H1182 H 1.4977 0.7710 0.3644 0.0611 1.0000 Uiso R . . . .
H1183 H 1.3682 0.7678 0.3425 0.0610 1.0000 Uiso R . . . .
H1201 H 1.2120 0.6481 0.5791 0.0348 1.0000 Uiso R . . . .
H1211 H 1.2065 0.5451 0.6772 0.0442 1.0000 Uiso R . . . .
H1221 H 1.1069 0.4502 0.6884 0.0480 1.0000 Uiso R . . . .
H1231 H 1.0101 0.4570 0.6004 0.0522 1.0000 Uiso R . . . .
H1241 H 1.0182 0.5596 0.4997 0.0471 1.0000 Uiso R . . . .
H1261 H 1.2990 0.6167 0.4211 0.0572 1.0000 Uiso R . . . .
H1271 H 1.3617 0.5973 0.3288 0.0651 1.0000 Uiso R . . . .
H1281 H 1.2574 0.6427 0.2369 0.0589 1.0000 Uiso R . . . .
H1291 H 1.0839 0.7093 0.2355 0.0568 1.0000 Uiso R . . . .
H1301 H 1.0170 0.7297 0.3278 0.0391 1.0000 Uiso R . . . .
H1311 H 0.9912 0.8015 0.6375 0.0289 1.0000 Uiso R . . . .
H1321 H 1.2319 0.8583 0.5610 0.0324 1.0000 Uiso R . . . .
H1322 H 1.1178 0.9008 0.5593 0.0328 1.0000 Uiso R . . . .
H1323 H 1.1778 0.8650 0.6219 0.0324 1.0000 Uiso R . . . .
H1331 H 1.0811 0.6958 0.6713 0.0409 1.0000 Uiso R . . . .
H1332 H 1.2156 0.7321 0.6316 0.0416 1.0000 Uiso R . . . .
H1333 H 1.1509 0.7385 0.6964 0.0409 1.0000 Uiso R . . . .
H1351 H 0.8834 0.9011 0.5334 0.0333 1.0000 Uiso R . . . .
H1361 H 0.7220 0.9728 0.5355 0.0451 1.0000 Uiso R . . . .
H1371 H 0.5146 0.9347 0.5628 0.0461 1.0000 Uiso R . . . .
H1381 H 0.4664 0.8240 0.5916 0.0381 1.0000 Uiso R . . . .
H1391 H 0.6236 0.7498 0.5918 0.0326 1.0000 Uiso R . . . .
H1411 H 0.8200 0.7205 0.6976 0.0290 1.0000 Uiso R . . . .
H1421 H 0.7689 0.6188 0.7963 0.0330 1.0000 Uiso R . . . .
H1431 H 0.7742 0.5175 0.7895 0.0365 1.0000 Uiso R . . . .
H1441 H 0.8224 0.5192 0.6859 0.0350 1.0000 Uiso R . . . .
H1451 H 0.8711 0.6207 0.5872 0.0308 1.0000 Uiso R . . . .
H5001 H 0.3220 0.4967 0.4597 0.0733 0.5000 Uiso R . . . .
H5002 H 0.4206 0.4407 0.4701 0.0733 0.5000 Uiso R . . . .
H5011 H 0.5054 0.5669 0.5118 0.1072 0.5000 Uiso R . . . .
H5012 H 0.5881 0.5059 0.5511 0.1072 0.5000 Uiso R . . . .
H511 H 0.6408 0.5651 0.4358 0.1076 0.5000 Uiso R . . 1 1
H512 H 0.6293 0.4863 0.4689 0.1076 0.5000 Uiso R . . 1 1
H513 H 0.6572 0.5121 0.4412 0.1076 0.5000 Uiso R . . 1 2
H514 H 0.5677 0.5722 0.4289 0.1076 0.5000 Uiso R . . 1 2

loop_
_atom_site_aniso_label
_atom_site_aniso_U_11
_atom_site_aniso_U_22
_atom_site_aniso_U_33
_atom_site_aniso_U_23
_atom_site_aniso_U_13
_atom_site_aniso_U_12
Cu1 0.0128(2) 0.0121(2) 0.0103(2) -0.00574(19) -0.00197(18) -0.00027(18)
Cu101 0.0209(3) 0.0200(3) 0.0156(3) -0.0091(2) -0.0041(2) 0.0012(2)
Cr1 0.0137(3) 0.0119(3) 0.0109(3) -0.0051(3) -0.0025(2) 0.0000(2)
Cr101 0.0187(3) 0.0222(4) 0.0143(3) -0.0083(3) -0.0027(3) 0.0019(3)
I1 0.01597(13) 0.02197(15) 0.01868(14) -0.01056(12) 0.00212(10) -0.00520(11)
I101 0.0254(3) 0.0396(3) 0.0294(2) -0.02318(19) -0.00328(15) -0.00745(17)
P1 0.0130(5) 0.0134(5) 0.0109(5) -0.0069(4) -0.0023(4) 0.0008(4)
P2 0.0137(5) 0.0144(5) 0.0125(5) -0.0041(4) -0.0039(4) -0.0012(4)
P3 0.0174(5) 0.0112(5) 0.0130(5) -0.0070(4) -0.0027(4) 0.0002(4)
P101 0.0204(6) 0.0204(6) 0.0156(5) -0.0062(5) -0.0049(4) 0.0009(4)
P102 0.0263(6) 0.0275(6) 0.0195(6) -0.0153(5) -0.0084(5) 0.0080(5)
P103 0.0202(6) 0.0205(6) 0.0155(5) -0.0100(5) -0.0029(4) 0.0003(4)
O2 0.042(2) 0.036(2) 0.044(2) -0.0151(19) -0.0012(19) 0.0045(18)
N1 0.0154(17) 0.0169(17) 0.0115(16) -0.0070(14) -0.0007(13) 0.0010(14)
N2 0.0105(16) 0.0172(18) 0.0168(18) -0.0053(15) -0.0030(13) -0.0002(13)
N3 0.0177(17) 0.0125(17) 0.0141(17) -0.0059(14) -0.0027(14) -0.0027(14)
N101 0.024(2) 0.022(2) 0.0199(19) -0.0055(16) -0.0062(16) -0.0032(16)
N102 0.021(2) 0.031(2) 0.021(2) -0.0140(17) -0.0059(16) 0.0049(16)
N103 0.0190(18) 0.023(2) 0.0180(18) -0.0115(16) -0.0020(15) -0.0001(15)
C1 0.022(2) 0.024(2) 0.013(2) -0.0101(18) 0.0010(17) -0.0012(18)
C2 0.022(2) 0.050(3) 0.023(3) -0.019(2) 0.006(2) -0.003(2)
C3 0.035(3) 0.023(2) 0.012(2) -0.0023(18) -0.0004(19) -0.007(2)
C4 0.020(2) 0.0138(19) 0.0097(18) -0.0066(16) -0.0018(15) 0.0010(16)
C5 0.018(2) 0.020(2) 0.023(2) -0.0136(19) -0.0070(17) 0.0040(17)
C6 0.026(2) 0.028(3) 0.025(2) -0.013(2) -0.0062(19) 0.009(2)
C7 0.043(3) 0.014(2) 0.019(2) -0.0084(18) -0.002(2) 0.006(2)
C8 0.029(2) 0.017(2) 0.021(2) -0.0080(18) -0.0024(19) -0.0019(18)
C9 0.017(2) 0.018(2) 0.021(2) -0.0098(18) -0.0005(17) 0.0009(17)
C10 0.0145(19) 0.0095(18) 0.0154(19) -0.0058(16) -0.0021(15) -0.0013(15)
C11 0.021(2) 0.025(2) 0.018(2) -0.0136(19) -0.0043(17) 0.0068(18)
C12 0.034(3) 0.026(2) 0.013(2) -0.0117(19) -0.0064(18) 0.001(2)
C13 0.023(2) 0.025(2) 0.023(2) -0.009(2) -0.0129(19) 0.0046(19)
C14 0.019(2) 0.025(2) 0.031(3) -0.017(2) -0.0100(19) 0.0080(18)
C15 0.017(2) 0.019(2) 0.017(2) -0.0093(17) -0.0038(16) 0.0006(16)
C16 0.013(2) 0.021(2) 0.024(2) -0.0030(19) -0.0084(17) 0.0001(17)
C17 0.017(2) 0.024(2) 0.039(3) -0.013(2) -0.004(2) -0.0014(18)
C18 0.015(2) 0.024(2) 0.036(3) -0.009(2) -0.0052(19) 0.0026(18)
C19 0.018(2) 0.019(2) 0.014(2) -0.0066(17) -0.0073(16) 0.0020(17)
C20 0.028(3) 0.030(3) 0.032(3) -0.017(2) -0.007(2) -0.003(2)
C21 0.044(3) 0.044(3) 0.043(3) -0.030(3) -0.015(3) -0.003(3)
C22 0.050(3) 0.047(3) 0.029(3) -0.024(3) -0.018(3) 0.012(3)
C23 0.041(3) 0.038(3) 0.017(2) -0.011(2) -0.004(2) 0.004(2)
C24 0.031(3) 0.021(2) 0.016(2) -0.0062(19) -0.0042(19) -0.0011(19)
C25 0.017(2) 0.013(2) 0.0131(19) -0.0011(16) -0.0008(16) -0.0012(16)
C26 0.019(2) 0.024(2) 0.019(2) -0.0076(19) -0.0048(17) 0.0004(18)
C27 0.023(2) 0.022(2) 0.023(2) -0.0036(19) -0.0034(19) 0.0046(19)
C28 0.040(3) 0.019(2) 0.027(3) -0.008(2) -0.007(2) 0.005(2)
C29 0.047(3) 0.021(2) 0.028(3) -0.012(2) -0.008(2) -0.004(2)
C30 0.029(2) 0.023(2) 0.018(2) -0.0079(19) -0.0080(19) 0.0005(19)
C31 0.027(2) 0.013(2) 0.019(2) -0.0083(17) -0.0023(18) -0.0039(17)
C32 0.037(3) 0.024(2) 0.027(3) -0.012(2) 0.006(2) -0.013(2)
C33 0.031(3) 0.026(3) 0.033(3) -0.017(2) -0.008(2) -0.006(2)
C34 0.023(2) 0.014(2) 0.021(2) -0.0108(17) -0.0095(17) 0.0000(17)
C35 0.031(3) 0.021(2) 0.021(2) -0.0150(19) -0.0086(19) 0.0061(19)
C36 0.044(3) 0.022(2) 0.020(2) -0.011(2) -0.015(2) 0.003(2)
C37 0.039(3) 0.026(3) 0.041(3) -0.018(2) -0.027(2) 0.010(2)
C38 0.021(2) 0.032(3) 0.048(3) -0.021(3) -0.011(2) 0.001(2)
C39 0.021(2) 0.024(2) 0.028(3) -0.011(2) -0.0053(19) -0.0016(19)
C40 0.018(2) 0.019(2) 0.014(2) -0.0095(17) -0.0035(16) 0.0033(16)
C41 0.027(2) 0.020(2) 0.021(2) -0.0119(19) -0.0008(18) 0.0000(18)
C42 0.036(3) 0.028(3) 0.034(3) -0.024(2) -0.004(2) 0.002(2)
C43 0.046(3) 0.042(3) 0.027(3) -0.026(2) -0.007(2) 0.006(3)
C44 0.052(3) 0.033(3) 0.017(2) -0.013(2) -0.006(2) 0.013(2)
C45 0.039(3) 0.023(2) 0.015(2) -0.0104(19) -0.0003(19) 0.004(2)
C46 0.042(3) 0.036(3) 0.044(3) -0.021(3) 0.001(3) -0.009(3)
C47 0.041(3) 0.031(3) 0.042(3) -0.013(3) -0.005(3) -0.001(2)
C48 0.030(3) 0.029(3) 0.043(3) -0.018(3) -0.003(2) 0.000(2)
C49 0.042(3) 0.045(3) 0.036(3) -0.019(3) -0.003(3) 0.006(3)
C51 0.143(10) 0.086(7) 0.048(5) -0.027(5) -0.004(5) -0.039(6)
C101 0.031(3) 0.026(3) 0.021(2) -0.004(2) -0.004(2) -0.011(2)
C102 0.030(3) 0.034(3) 0.043(3) -0.007(3) -0.008(2) -0.004(2)
C103 0.043(3) 0.027(3) 0.026(3) -0.009(2) -0.009(2) -0.002(2)
C104 0.028(2) 0.018(2) 0.018(2) -0.0060(18) -0.0005(18) -0.0002(18)
C105 0.032(3) 0.043(3) 0.026(3) -0.014(2) -0.005(2) 0.009(2)
C106 0.042(3) 0.042(3) 0.030(3) -0.015(3) 0.004(2) 0.006(3)
C107 0.069(4) 0.031(3) 0.024(3) -0.015(2) 0.008(3) 0.001(3)
C108 0.060(4) 0.030(3) 0.030(3) -0.017(2) -0.011(3) -0.003(3)
C109 0.036(3) 0.028(3) 0.025(3) -0.013(2) -0.007(2) -0.002(2)
C110 0.022(2) 0.023(2) 0.021(2) -0.0120(19) -0.0093(18) 0.0082(18)
C111 0.030(3) 0.028(3) 0.026(3) -0.007(2) -0.009(2) 0.001(2)
C112 0.052(4) 0.029(3) 0.043(3) -0.020(3) -0.018(3) 0.012(3)
C113 0.048(4) 0.057(4) 0.036(3) -0.031(3) -0.024(3) 0.030(3)
C114 0.028(3) 0.066(4) 0.035(3) -0.024(3) -0.009(2) 0.016(3)
C115 0.033(3) 0.038(3) 0.022(2) -0.011(2) -0.007(2) 0.007(2)
C116 0.026(3) 0.045(3) 0.022(2) -0.016(2) -0.008(2) 0.011(2)
C117 0.024(3) 0.051(3) 0.030(3) -0.021(3) -0.006(2) 0.005(2)
C118 0.028(3) 0.066(4) 0.021(3) -0.016(3) 0.000(2) 0.006(3)
C119 0.037(3) 0.027(3) 0.022(2) -0.014(2) -0.012(2) 0.012(2)
C120 0.030(3) 0.032(3) 0.026(3) -0.014(2) -0.005(2) 0.004(2)
C121 0.032(3) 0.050(4) 0.028(3) -0.017(3) -0.013(2) 0.011(3)
C122 0.044(3) 0.030(3) 0.038(3) -0.010(2) -0.013(3) 0.014(3)
C123 0.067(4) 0.026(3) 0.036(3) -0.015(2) -0.010(3) 0.002(3)
C124 0.060(4) 0.032(3) 0.034(3) -0.022(3) -0.017(3) 0.011(3)
C125 0.034(3) 0.034(3) 0.024(2) -0.019(2) -0.007(2) 0.008(2)
C126 0.046(4) 0.070(4) 0.052(4) -0.047(4) -0.023(3) 0.032(3)
C127 0.049(4) 0.081(5) 0.056(4) -0.053(4) -0.012(3) 0.027(4)
C128 0.060(4) 0.066(4) 0.036(3) -0.040(3) 0.002(3) 0.004(3)
C129 0.069(4) 0.056(4) 0.030(3) -0.029(3) -0.016(3) 0.021(3)
C130 0.042(3) 0.036(3) 0.024(3) -0.017(2) -0.010(2) 0.008(2)
C131 0.024(2) 0.032(3) 0.023(2) -0.020(2) -0.0057(19) 0.004(2)
C132 0.022(2) 0.020(2) 0.024(2) -0.0110(19) -0.0008(18) -0.0027(18)
C133 0.029(3) 0.034(3) 0.021(2) -0.015(2) -0.010(2) 0.004(2)
C134 0.019(2) 0.026(2) 0.017(2) -0.0127(19) -0.0030(17) 0.0033(18)
C135 0.025(2) 0.029(3) 0.033(3) -0.017(2) -0.008(2) 0.002(2)
C136 0.045(3) 0.030(3) 0.048(3) -0.026(3) -0.017(3) 0.013(2)
C137 0.033(3) 0.054(4) 0.034(3) -0.027(3) -0.005(2) 0.017(3)
C138 0.022(2) 0.043(3) 0.027(3) -0.014(2) -0.005(2) 0.008(2)
C139 0.025(2) 0.036(3) 0.021(2) -0.014(2) -0.0036(19) 0.003(2)
C140 0.022(2) 0.022(2) 0.018(2) -0.0090(19) -0.0042(17) 0.0005(18)
C141 0.038(3) 0.019(2) 0.015(2) -0.0106(18) 0.0007(19) -0.001(2)
C142 0.031(3) 0.032(3) 0.015(2) -0.007(2) -0.0034(19) 0.003(2)
C143 0.032(3) 0.027(3) 0.021(2) -0.005(2) -0.002(2) -0.001(2)
C144 0.034(3) 0.019(2) 0.031(3) -0.010(2) -0.007(2) 0.004(2)
C145 0.031(3) 0.027(3) 0.022(2) -0.014(2) -0.004(2) 0.002(2)

loop_
_atom_type_symbol
_atom_type_scat_dispersion_real
_atom_type_scat_dispersion_imag
_atom_type_scat_Cromer_Mann_a1
_atom_type_scat_Cromer_Mann_b1
_atom_type_scat_Cromer_Mann_a2
_atom_type_scat_Cromer_Mann_b2
_atom_type_scat_Cromer_Mann_a3
_atom_type_scat_Cromer_Mann_b3
_atom_type_scat_Cromer_Mann_a4
_atom_type_scat_Cromer_Mann_b4
_atom_type_scat_Cromer_Mann_c
_atom_type_scat_source
C 0.0033 0.0016 2.3100 20.8439 1.0200 10.2075 1.5886 0.5687 0.8650 51.6512 0.2156 'International Tables Vol C 4.2.6.8 and 6.1.1.4'
H 0.0000 0.0000 0.4930 10.5109 0.3229 26.1257 0.1402 3.1424 0.0408 57.7998 0.0030 'International Tables Vol C 4.2.6.8 and 6.1.1.4'
N 0.0061 0.0033 12.2126 0.0057 3.1322 9.8933 2.0125 28.9975 1.1663 0.5826 -11.5290 'International Tables Vol C 4.2.6.8 and 6.1.1.4'
P 0.1023 0.0942 6.4345 1.9067 4.1791 27.1570 1.7800 0.5260 1.4908 68.1645 1.1149 'International Tables Vol C 4.2.6.8 and 6.1.1.4'
Cr 0.3209 0.6236 10.6406 6.1038 7.3537 0.3920 3.3240 20.2626 1.4922 98.7399 1.1832 'International Tables Vol C 4.2.6.8 and 6.1.1.4'
Cu 0.3201 1.2651 13.3380 3.5828 7.1676 0.2470 5.6158 11.3966 1.6735 64.8126 1.1910 'International Tables Vol C 4.2.6.8 and 6.1.1.4'
I -0.4742 1.8119 20.1472 4.3470 18.9949 0.3814 7.5138 27.7660 2.2735 66.8776 4.0712 'International Tables Vol C 4.2.6.8 and 6.1.1.4'
O 0.0106 0.0060 3.0485 13.2771 2.2868 5.7011 1.5463 0.3239 0.8670 32.9089 0.2508 'International Tables Vol C 4.2.6.8 and 6.1.1.4'

loop_
_geom_angle_atom_site_label_1
_geom_angle_site_symmetry_1
_geom_angle_atom_site_label_2
_geom_angle_atom_site_label_3
_geom_angle_site_symmetry_3
_geom_angle
_geom_angle_publ_flag
Cr1 . Cu1 I1 . 178.14(3) yes
Cr1 . Cu1 P1 . 67.18(3) yes
I1 . Cu1 P1 . 114.64(3) yes
Cr1 . Cu1 P2 . 67.14(3) yes
I1 . Cu1 P2 . 111.64(3) yes
P1 . Cu1 P2 . 105.57(4) yes
Cr1 . Cu1 P3 . 66.75(3) yes
I1 . Cu1 P3 . 112.62(3) yes
P1 . Cu1 P3 . 106.10(4) yes
P2 . Cu1 P3 . 105.57(4) yes
Cr101 . Cu101 I101 . 178.03(3) yes
Cr101 . Cu101 I102 . 167.2(4) yes
I101 . Cu101 I102 . 14.6(3) yes
Cr101 . Cu101 P101 . 67.97(4) yes
I101 . Cu101 P101 . 113.65(4) yes
I102 . Cu101 P101 . 105.1(3) yes
Cr101 . Cu101 P102 . 67.23(4) yes
I101 . Cu101 P102 . 110.99(4) yes
I102 . Cu101 P102 . 125.5(4) yes
P101 . Cu101 P102 . 107.41(5) yes
Cr101 . Cu101 P103 . 67.23(3) yes
I101 . Cu101 P103 . 112.91(4) yes
I102 . Cu101 P103 . 106.0(3) yes
P101 . Cu101 P103 . 105.74(5) yes
P102 . Cu101 P103 . 105.62(5) yes
Cu1 . Cr1 P1 . 50.73(3) yes
Cu1 . Cr1 P2 . 50.73(3) yes
P1 . Cr1 P2 . 83.97(4) yes
Cu1 . Cr1 P3 . 51.27(3) yes
P1 . Cr1 P3 . 84.89(3) yes
P2 . Cr1 P3 . 84.54(4) yes
Cu1 . Cr1 N1 . 87.30(11) yes
P1 . Cr1 N1 . 36.97(11) yes
P2 . Cr1 N1 . 114.81(11) yes
P3 . Cr1 N1 . 107.14(11) yes
Cu1 . Cr1 N2 . 87.36(11) yes
P1 . Cr1 N2 . 108.35(11) yes
P2 . Cr1 N2 . 36.75(11) yes
P3 . Cr1 N2 . 113.34(11) yes
N1 . Cr1 N2 . 122.15(16) yes
Cu1 . Cr1 N3 . 88.20(11) yes
P1 . Cr1 N3 . 114.64(11) yes
P2 . Cr1 N3 . 108.67(11) yes
P3 . Cr1 N3 . 37.10(11) yes
N1 . Cr1 N3 . 118.25(15) yes
N2 . Cr1 N3 . 119.08(16) yes
Cu101 . Cr101 P101 . 50.81(3) yes
Cu101 . Cr101 P102 . 51.19(3) yes
P101 . Cr101 P102 . 85.29(4) yes
Cu101 . Cr101 P103 . 51.20(3) yes
P101 . Cr101 P103 . 84.16(4) yes
P102 . Cr101 P103 . 84.64(4) yes
Cu101 . Cr101 N101 . 87.35(12) yes
P101 . Cr101 N101 . 36.64(12) yes
P102 . Cr101 N101 . 114.23(13) yes
P103 . Cr101 N101 . 108.27(13) yes
Cu101 . Cr101 N102 . 87.88(12) yes
P101 . Cr101 N102 . 108.14(12) yes
P102 . Cr101 N102 . 37.06(13) yes
P103 . Cr101 N102 . 115.23(13) yes
N101 . Cr101 N102 . 118.49(18) yes
Cu101 . Cr101 N103 . 88.47(11) yes
P101 . Cr101 N103 . 114.49(12) yes
P102 . Cr101 N103 . 108.09(12) yes
P103 . Cr101 N103 . 37.52(11) yes
N101 . Cr101 N103 . 120.65(17) yes
N102 . Cr101 N103 . 120.46(17) yes
Cr1 . P1 Cu1 . 62.09(3) yes
Cu1 . P1 N1 . 103.68(12) yes
Cr1 . P1 C4 . 117.52(14) yes
Cu1 . P1 C4 . 117.49(13) yes
N1 . P1 C4 . 104.89(18) yes
Cr1 . P1 C10 . 135.32(13) yes
Cu1 . P1 C10 . 118.18(14) yes
N1 . P1 C10 . 110.11(18) yes
C4 . P1 C10 . 101.82(18) yes
Cr1 . P2 Cu1 . 62.13(3) yes
Cu1 . P2 N2 . 103.80(13) yes
Cr1 . P2 C19 . 120.27(15) yes
Cu1 . P2 C19 . 113.52(14) yes
N2 . P2 C19 . 107.74(19) yes
Cr1 . P2 C25 . 134.12(14) yes
Cu1 . P2 C25 . 120.77(14) yes
N2 . P2 C25 . 109.69(19) yes
C19 . P2 C25 . 100.9(2) yes
Cr1 . P3 Cu1 . 61.98(3) yes
Cu1 . P3 N3 . 103.51(13) yes
Cr1 . P3 C34 . 120.50(15) yes
Cu1 . P3 C34 . 116.57(13) yes
N3 . P3 C34 . 106.44(19) yes
Cr1 . P3 C40 . 133.08(14) yes
Cu1 . P3 C40 . 119.08(14) yes
N3 . P3 C40 . 109.51(18) yes
C34 . P3 C40 . 101.19(19) yes
Cr101 . P101 Cu101 . 61.22(3) yes
Cu101 . P101 N101 . 102.88(14) yes
Cr101 . P101 C104 . 123.37(16) yes
Cu101 . P101 C104 . 118.43(15) yes
N101 . P101 C104 . 107.3(2) yes
Cr101 . P101 C110 . 131.17(15) yes
Cu101 . P101 C110 . 118.35(16) yes
N101 . P101 C110 . 109.1(2) yes
C104 . P101 C110 . 100.3(2) yes
Cr101 . P102 Cu101 . 61.58(3) yes
Cu101 . P102 N102 . 102.77(14) yes
Cr101 . P102 C119 . 118.41(16) yes
Cu101 . P102 C119 . 116.77(17) yes
N102 . P102 C119 . 106.3(2) yes
Cr101 . P102 C125 . 134.26(18) yes
Cu101 . P102 C125 . 118.32(17) yes
N102 . P102 C125 . 109.8(2) yes
C119 . P102 C125 . 102.4(2) yes
Cr101 . P103 Cu101 . 61.57(3) yes
Cu101 . P103 N103 . 103.76(13) yes
Cr101 . P103 C134 . 121.00(15) yes
Cu101 . P103 C134 . 117.27(15) yes
N103 . P103 C134 . 107.0(2) yes
Cr101 . P103 C140 . 133.20(15) yes
Cu101 . P103 C140 . 116.81(15) yes
N103 . P103 C140 . 110.2(2) yes
C134 . P103 C140 . 101.6(2) yes
H5012 2_666 O1 C51 . 116.2 no
C501 2_666 O1 C51 . 71.9(11) yes
C51 . O1 C500 . 101.7(11) yes
C46 . O2 C49 . 104.2(4) yes
P1 . N1 Cr1 . 100.91(17) yes
P1 . N1 C1 . 123.1(3) yes
Cr1 . N1 C1 . 135.8(3) yes
P2 . N2 Cr1 . 101.44(17) yes
P2 . N2 C16 . 126.0(3) yes
Cr1 . N2 C16 . 132.5(3) yes
P3 . N3 Cr1 . 101.16(17) yes
P3 . N3 C31 . 127.3(3) yes
Cr1 . N3 C31 . 131.5(3) yes
P101 . N101 Cr101 . 101.6(2) yes
P101 . N101 C101 . 125.6(3) yes
Cr101 . N101 C101 . 132.6(3) yes
P102 . N102 Cr101 . 101.3(2) yes
P102 . N102 C116 . 127.1(3) yes
Cr101 . N102 C116 . 131.6(3) yes
P103 . N103 Cr101 . 99.98(18) yes
P103 . N103 C131 . 124.3(3) yes
Cr101 . N103 C131 . 135.7(3) yes
N1 . C1 C2 . 109.9(4) yes
N1 . C1 C3 . 111.1(4) yes
C2 . C1 C3 . 110.3(4) yes
N1 . C1 H11 . 109.0 no
C2 . C1 H11 . 107.3 no
C3 . C1 H11 . 109.1 no
C1 . C2 H21 . 108.7 no
C1 . C2 H22 . 110.7 no
H21 . C2 H22 . 108.8 no
C1 . C2 H23 . 110.0 no
H21 . C2 H23 . 109.8 no
H22 . C2 H23 . 108.8 no
C1 . C3 H31 . 110.9 no
C1 . C3 H32 . 108.9 no
H31 . C3 H32 . 109.3 no
C1 . C3 H33 . 110.4 no
H31 . C3 H33 . 109.1 no
H32 . C3 H33 . 108.3 no
P1 . C4 C5 . 119.6(3) yes
P1 . C4 C9 . 121.3(3) yes
C5 . C4 C9 . 118.9(4) yes
C4 . C5 C6 . 120.2(4) yes
C4 . C5 H51 . 120.0 no
C6 . C5 H51 . 119.8 no
C5 . C6 C7 . 120.3(4) yes
C5 . C6 H61 . 119.7 no
C7 . C6 H61 . 120.0 no
C6 . C7 C8 . 120.3(4) yes
C6 . C7 H71 . 120.4 no
C8 . C7 H71 . 119.3 no
C7 . C8 C9 . 119.1(4) yes
C7 . C8 H81 . 120.7 no
C9 . C8 H81 . 120.1 no
C8 . C9 C4 . 121.1(4) yes
C8 . C9 H91 . 120.0 no
C4 . C9 H91 . 118.9 no
P1 . C10 C11 . 122.6(3) yes
P1 . C10 C15 . 118.2(3) yes
C11 . C10 C15 . 119.1(4) yes
C10 . C11 C12 . 120.1(4) yes
C10 . C11 H111 . 119.8 no
C12 . C11 H111 . 120.1 no
C11 . C12 C13 . 120.4(4) yes
C11 . C12 H121 . 119.5 no
C13 . C12 H121 . 120.1 no
C12 . C13 C14 . 120.0(4) yes
C12 . C13 H131 . 119.9 no
C14 . C13 H131 . 120.1 no
C13 . C14 C15 . 120.4(4) yes
C13 . C14 H141 . 120.5 no
C15 . C14 H141 . 119.1 no
C14 . C15 C10 . 120.0(4) yes
C14 . C15 H151 . 120.8 no
C10 . C15 H151 . 119.1 no
N2 . C16 C17 . 110.0(4) yes
N2 . C16 C18 . 110.5(4) yes
C17 . C16 C18 . 111.0(4) yes
N2 . C16 H161 . 107.6 no
C17 . C16 H161 . 108.0 no
C18 . C16 H161 . 109.7 no
C16 . C17 H171 . 108.3 no
C16 . C17 H172 . 110.7 no
H171 . C17 H172 . 110.8 no
C16 . C17 H173 . 108.3 no
H171 . C17 H173 . 108.6 no
H172 . C17 H173 . 110.0 no
C16 . C18 H181 . 110.6 no
C16 . C18 H182 . 110.1 no
H181 . C18 H182 . 107.6 no
C16 . C18 H183 . 110.6 no
H181 . C18 H183 . 108.4 no
H182 . C18 H183 . 109.4 no
P2 . C19 C20 . 123.1(4) yes
P2 . C19 C24 . 117.9(3) yes
C20 . C19 C24 . 118.7(4) yes
C19 . C20 C21 . 119.9(5) yes
C19 . C20 H201 . 120.2 no
C21 . C20 H201 . 120.0 no
C20 . C21 C22 . 121.2(5) yes
C20 . C21 H211 . 120.2 no
C22 . C21 H211 . 118.6 no
C21 . C22 C23 . 119.6(5) yes
C21 . C22 H221 . 120.2 no
C23 . C22 H221 . 120.2 no
C22 . C23 C24 . 120.2(5) yes
C22 . C23 H231 . 119.7 no
C24 . C23 H231 . 120.0 no
C19 . C24 C23 . 120.4(5) yes
C19 . C24 H241 . 119.8 no
C23 . C24 H241 . 119.8 no
P2 . C25 C26 . 122.2(3) yes
P2 . C25 C30 . 119.1(3) yes
C26 . C25 C30 . 118.7(4) yes
C25 . C26 C27 . 120.9(4) yes
C25 . C26 H261 . 120.7 no
C27 . C26 H261 . 118.4 no
C26 . C27 C28 . 120.1(4) yes
C26 . C27 H271 . 120.1 no
C28 . C27 H271 . 119.7 no
C27 . C28 C29 . 119.4(5) yes
C27 . C28 H281 . 120.8 no
C29 . C28 H281 . 119.8 no
C28 . C29 C30 . 120.4(5) yes
C28 . C29 H291 . 120.0 no
C30 . C29 H291 . 119.6 no
C29 . C30 C25 . 120.5(4) yes
C29 . C30 H301 . 120.1 no
C25 . C30 H301 . 119.5 no
N3 . C31 C32 . 109.3(4) yes
N3 . C31 C33 . 110.7(4) yes
C32 . C31 C33 . 109.9(4) yes
N3 . C31 H311 . 107.7 no
C32 . C31 H311 . 110.0 no
C33 . C31 H311 . 109.2 no
C31 . C32 H321 . 111.0 no
C31 . C32 H322 . 110.7 no
H321 . C32 H322 . 109.8 no
C31 . C32 H323 . 108.4 no
H321 . C32 H323 . 108.1 no
H322 . C32 H323 . 108.8 no
C31 . C33 H331 . 109.7 no
C31 . C33 H332 . 109.0 no
H331 . C33 H332 . 109.3 no
C31 . C33 H333 . 109.1 no
H331 . C33 H333 . 109.5 no
H332 . C33 H333 . 110.3 no
P3 . C34 C35 . 121.2(3) yes
P3 . C34 C39 . 120.1(3) yes
C35 . C34 C39 . 118.5(4) yes
C34 . C35 C36 . 120.8(5) yes
C34 . C35 H351 . 119.7 no
C36 . C35 H351 . 119.5 no
C35 . C36 C37 . 119.9(5) yes
C35 . C36 H361 . 119.6 no
C37 . C36 H361 . 120.5 no
C36 . C37 C38 . 120.2(5) yes
C36 . C37 H371 . 119.2 no
C38 . C37 H371 . 120.6 no
C37 . C38 C39 . 119.9(5) yes
C37 . C38 H381 . 120.7 no
C39 . C38 H381 . 119.4 no
C38 . C39 C34 . 120.7(5) yes
C38 . C39 H391 . 120.4 no
C34 . C39 H391 . 118.9 no
P3 . C40 C41 . 121.6(3) yes
P3 . C40 C45 . 119.3(3) yes
C41 . C40 C45 . 119.1(4) yes
C40 . C41 C42 . 120.1(4) yes
C40 . C41 H411 . 119.8 no
C42 . C41 H411 . 120.1 no
C41 . C42 C43 . 120.2(5) yes
C41 . C42 H421 . 119.6 no
C43 . C42 H421 . 120.2 no
C42 . C43 C44 . 120.2(5) yes
C42 . C43 H431 . 119.6 no
C44 . C43 H431 . 120.2 no
C43 . C44 C45 . 119.8(5) yes
C43 . C44 H441 . 119.9 no
C45 . C44 H441 . 120.2 no
C44 . C45 C40 . 120.5(5) yes
C44 . C45 H451 . 120.2 no
C40 . C45 H451 . 119.3 no
O2 . C46 C47 . 105.1(5) yes
O2 . C46 H461 . 111.5 no
C47 . C46 H461 . 111.0 no
O2 . C46 H462 . 109.6 no
C47 . C46 H462 . 109.7 no
H461 . C46 H462 . 109.9 no
C46 . C47 C48 . 103.7(5) yes
C46 . C47 H471 . 110.9 no
C48 . C47 H471 . 110.0 no
C46 . C47 H472 . 111.4 no
C48 . C47 H472 . 110.8 no
H471 . C47 H472 . 109.9 no
C47 . C48 C49 . 104.0(4) yes
C47 . C48 H481 . 111.2 no
C49 . C48 H481 . 110.9 no
C47 . C48 H482 . 109.5 no
C49 . C48 H482 . 111.4 no
H481 . C48 H482 . 109.7 no
C48 . C49 O2 . 107.0(5) yes
C48 . C49 H491 . 109.3 no
O2 . C49 H491 . 108.8 no
C48 . C49 H492 . 110.6 no
O2 . C49 H492 . 110.2 no
H491 . C49 H492 . 110.8 no
C501 2_666 C51 C500 2_666 97.3(13) yes
C501 2_666 C51 O1 . 53.3(9) yes
C500 2_666 C51 O1 . 140.1(12) yes
C501 2_666 C51 C501 . 77.1(15) yes
O1 . C51 C501 . 110.5(15) yes
C501 2_666 C51 H511 . 162.7 no
C500 2_666 C51 H511 . 95.4 no
O1 . C51 H511 . 109.8 no
C501 . C51 H511 . 109.7 no
C501 2_666 C51 H512 . 82.1 no
C500 2_666 C51 H512 . 90.5 no
O1 . C51 H512 . 108.5 no
C501 . C51 H512 . 108.9 no
H511 . C51 H512 . 109.5 no
C501 2_666 C51 C500 2_666 97.3(13) yes
C501 2_666 C51 C501 . 77.1(15) yes
C501 2_666 C51 H513 . 112.1 no
C500 2_666 C51 H513 . 111.7 no
C501 . C51 H513 . 140.1 no
C501 2_666 C51 H514 . 113.0 no
C500 2_666 C51 H514 . 112.9 no
C501 . C51 H514 . 101.1 no
H513 . C51 H514 . 109.5 no
N101 . C101 C102 . 109.5(4) yes
N101 . C101 C103 . 110.1(4) yes
C102 . C101 C103 . 111.6(4) yes
N101 . C101 H1011 . 109.0 no
C102 . C101 H1011 . 108.5 no
C103 . C101 H1011 . 108.2 no
C101 . C102 H1021 . 108.5 no
C101 . C102 H1022 . 110.0 no
H1021 . C102 H1022 . 109.7 no
C101 . C102 H1023 . 108.2 no
H1021 . C102 H1023 . 109.8 no
H1022 . C102 H1023 . 110.6 no
C101 . C103 H1031 . 108.0 no
C101 . C103 H1032 . 109.4 no
H1031 . C103 H1032 . 110.9 no
C101 . C103 H1033 . 106.8 no
H1031 . C103 H1033 . 111.4 no
H1032 . C103 H1033 . 110.2 no
P101 . C104 C105 . 121.6(4) yes
P101 . C104 C109 . 119.4(4) yes
C105 . C104 C109 . 118.6(5) yes
C104 . C105 C106 . 120.2(5) yes
C104 . C105 H1051 . 119.7 no
C106 . C105 H1051 . 120.1 no
C105 . C106 C107 . 121.1(5) yes
C105 . C106 H1061 . 119.5 no
C107 . C106 H1061 . 119.4 no
C106 . C107 C108 . 119.6(5) yes
C106 . C107 H1071 . 119.7 no
C108 . C107 H1071 . 120.6 no
C107 . C108 C109 . 120.2(5) yes
C107 . C108 H1081 . 120.0 no
C109 . C108 H1081 . 119.8 no
C104 . C109 C108 . 120.2(5) yes
C104 . C109 H1091 . 119.4 no
C108 . C109 H1091 . 120.4 no
P101 . C110 C111 . 123.1(4) yes
P101 . C110 C115 . 118.2(4) yes
C111 . C110 C115 . 118.6(4) yes
C110 . C111 C112 . 120.7(5) yes
C110 . C111 H1111 . 119.3 no
C112 . C111 H1111 . 120.0 no
C111 . C112 C113 . 121.0(5) yes
C111 . C112 H1121 . 119.5 no
C113 . C112 H1121 . 119.5 no
C112 . C113 C114 . 119.4(5) yes
C112 . C113 H1131 . 120.3 no
C114 . C113 H1131 . 120.3 no
C113 . C114 C115 . 120.5(6) yes
C113 . C114 H1141 . 120.1 no
C115 . C114 H1141 . 119.4 no
C114 . C115 C110 . 119.8(5) yes
C114 . C115 H1151 . 120.1 no
C110 . C115 H1151 . 120.2 no
N102 . C116 C117 . 108.8(4) yes
N102 . C116 C118 . 110.1(4) yes
C117 . C116 C118 . 110.6(5) yes
N102 . C116 H1161 . 109.7 no
C117 . C116 H1161 . 108.1 no
C118 . C116 H1161 . 109.5 no
C116 . C117 H1171 . 108.8 no
C116 . C117 H1172 . 110.4 no
H1171 . C117 H1172 . 109.2 no
C116 . C117 H1173 . 109.0 no
H1171 . C117 H1173 . 108.5 no
H1172 . C117 H1173 . 110.9 no
C116 . C118 H1181 . 108.5 no
C116 . C118 H1182 . 108.5 no
H1181 . C118 H1182 . 108.6 no
C116 . C118 H1183 . 110.9 no
H1181 . C118 H1183 . 110.4 no
H1182 . C118 H1183 . 109.8 no
P102 . C119 C120 . 121.6(4) yes
P102 . C119 C124 . 120.0(4) yes
C120 . C119 C124 . 118.0(5) yes
C119 . C120 C121 . 120.4(5) yes
C119 . C120 H1201 . 120.2 no
C121 . C120 H1201 . 119.4 no
C120 . C121 C122 . 121.0(5) yes
C120 . C121 H1211 . 119.5 no
C122 . C121 H1211 . 119.5 no
C121 . C122 C123 . 120.1(5) yes
C121 . C122 H1221 . 120.1 no
C123 . C122 H1221 . 119.8 no
C122 . C123 C124 . 119.3(6) yes
C122 . C123 H1231 . 119.8 no
C124 . C123 H1231 . 121.0 no
C119 . C124 C123 . 121.2(5) yes
C119 . C124 H1241 . 119.3 no
C123 . C124 H1241 . 119.5 no
P102 . C125 C126 . 121.8(4) yes
P102 . C125 C130 . 119.2(4) yes
C126 . C125 C130 . 119.1(5) yes
C125 . C126 C127 . 120.5(6) yes
C125 . C126 H1261 . 119.2 no
C127 . C126 H1261 . 120.3 no
C126 . C127 C128 . 120.8(6) yes
C126 . C127 H1271 . 120.1 no
C128 . C127 H1271 . 119.1 no
C127 . C128 C129 . 119.7(5) yes
C127 . C128 H1281 . 119.7 no
C129 . C128 H1281 . 120.6 no
C128 . C129 C130 . 120.2(6) yes
C128 . C129 H1291 . 119.5 no
C130 . C129 H1291 . 120.2 no
C125 . C130 C129 . 119.7(5) yes
C125 . C130 H1301 . 119.7 no
C129 . C130 H1301 . 120.5 no
N103 . C131 C132 . 111.1(4) yes
N103 . C131 C133 . 110.9(4) yes
C132 . C131 C133 . 108.6(4) yes
N103 . C131 H1311 . 107.0 no
C132 . C131 H1311 . 111.7 no
C133 . C131 H1311 . 107.4 no
C131 . C132 H1321 . 110.2 no
C131 . C132 H1322 . 109.3 no
H1321 . C132 H1322 . 109.1 no
C131 . C132 H1323 . 110.2 no
H1321 . C132 H1323 . 108.4 no
H1322 . C132 H1323 . 109.7 no
C131 . C133 H1331 . 109.0 no
C131 . C133 H1332 . 109.2 no
H1331 . C133 H1332 . 110.6 no
C131 . C133 H1333 . 109.5 no
H1331 . C133 H1333 . 109.3 no
H1332 . C133 H1333 . 109.2 no
P103 . C134 C135 . 121.7(3) yes
P103 . C134 C139 . 118.8(4) yes
C135 . C134 C139 . 119.1(4) yes
C134 . C135 C136 . 119.8(5) yes
C134 . C135 H1351 . 120.7 no
C136 . C135 H1351 . 119.6 no
C135 . C136 C137 . 120.4(5) yes
C135 . C136 H1361 . 120.0 no
C137 . C136 H1361 . 119.6 no
C136 . C137 C138 . 120.5(5) yes
C136 . C137 H1371 . 119.9 no
C138 . C137 H1371 . 119.7 no
C137 . C138 C139 . 120.3(5) yes
C137 . C138 H1381 . 120.4 no
C139 . C138 H1381 . 119.3 no
C134 . C139 C138 . 119.9(5) yes
C134 . C139 H1391 . 120.2 no
C138 . C139 H1391 . 119.9 no
P103 . C140 C141 . 122.1(4) yes
P103 . C140 C145 . 119.0(3) yes
C141 . C140 C145 . 118.9(4) yes
C140 . C141 C142 . 120.7(4) yes
C140 . C141 H1411 . 119.9 no
C142 . C141 H1411 . 119.4 no
C141 . C142 C143 . 119.7(4) yes
C141 . C142 H1421 . 119.8 no
C143 . C142 H1421 . 120.5 no
C142 . C143 C144 . 120.2(5) yes
C142 . C143 H1431 . 120.8 no
C144 . C143 H1431 . 119.0 no
C143 . C144 C145 . 120.2(5) yes
C143 . C144 H1441 . 119.6 no
C145 . C144 H1441 . 120.2 no
C140 . C145 C144 . 120.3(4) yes
C140 . C145 H1451 . 120.4 no
C144 . C145 H1451 . 119.3 no
C51 2_666 C500 O1 . 109.5(12) yes
C51 2_666 C500 H5001 . 110.7 no
O1 . C500 H5001 . 110.3 no
C51 2_666 C500 H5002 . 108.6 no
O1 . C500 H5002 . 108.2 no
H5001 . C500 H5002 . 109.5 no
C51 2_666 C501 H5002 2_666 144.8 no
C51 2_666 C501 O1 2_666 54.8(10) yes
H5002 2_666 C501 O1 2_666 103.9 no
C51 2_666 C501 C51 . 102.9(15) yes
H5002 2_666 C501 C51 . 111.9 no
O1 2_666 C501 C51 . 128.5(19) yes
C51 2_666 C501 C501 2_666 45.4(10) yes
H5002 2_666 C501 C501 2_666 168.4 no
O1 2_666 C501 C501 2_666 87.4(17) yes
C51 . C501 C501 2_666 57.6(13) yes
C51 2_666 C501 H5011 . 110.9 no
H5002 2_666 C501 H5011 . 52.0 no
O1 2_666 C501 H5011 . 120.7 no
C51 . C501 H5011 . 110.5 no
C501 2_666 C501 H5011 . 124.4 no
C51 2_666 C501 H5012 . 111.2 no
H5002 2_666 C501 H5012 . 60.9 no
O1 2_666 C501 H5012 . 56.9 no
C51 . C501 H5012 . 111.7 no
C501 2_666 C501 H5012 . 125.7 no
H5011 . C501 H5012 . 109.5 no
O1 2_666 H5012 C501 . 78.2 no

loop_
_geom_bond_atom_site_label_1
_geom_bond_atom_site_label_2
_geom_bond_site_symmetry_2
_geom_bond_distance
_geom_bond_publ_flag
Cu1 Cr1 . 2.6419(8) yes
Cu1 I1 . 2.5638(6) yes
Cu1 P1 . 2.3145(11) yes
Cu1 P2 . 2.3134(11) yes
Cu1 P3 . 2.3345(11) yes
Cu101 Cr101 . 2.6183(9) yes
Cu101 I101 . 2.5316(6) yes
Cu101 I102 . 2.621(7) yes
Cu101 P101 . 2.3153(13) yes
Cu101 P102 . 2.3198(13) yes
Cu101 P103 . 2.3203(12) yes
Cr1 P1 . 2.7557(12) yes
Cr1 P2 . 2.7536(12) yes
Cr1 P3 . 2.7496(12) yes
Cr1 N1 . 1.882(3) yes
Cr1 N2 . 1.873(3) yes
Cr1 N3 . 1.866(4) yes
Cr101 P101 . 2.7693(13) yes
Cr101 P102 . 2.7449(14) yes
Cr101 P103 . 2.7454(13) yes
Cr101 N101 . 1.884(4) yes
Cr101 N102 . 1.860(4) yes
Cr101 N103 . 1.883(4) yes
P1 N1 . 1.688(4) yes
P1 C4 . 1.820(4) yes
P1 C10 . 1.828(4) yes
P2 N2 . 1.681(4) yes
P2 C19 . 1.818(4) yes
P2 C25 . 1.832(4) yes
P3 N3 . 1.690(4) yes
P3 C34 . 1.820(4) yes
P3 C40 . 1.820(4) yes
P101 N101 . 1.687(4) yes
P101 C104 . 1.828(5) yes
P101 C110 . 1.827(5) yes
P102 N102 . 1.687(4) yes
P102 C119 . 1.819(5) yes
P102 C125 . 1.828(5) yes
P103 N103 . 1.698(4) yes
P103 C134 . 1.827(5) yes
P103 C140 . 1.821(5) yes
O1 H5012 2_666 1.128 no
O1 C501 2_666 1.32(2) yes
O1 C51 . 1.342(13) yes
O1 C500 . 1.398(19) yes
O2 C46 . 1.416(7) yes
O2 C49 . 1.427(7) yes
N1 C1 . 1.480(5) yes
N2 C16 . 1.481(5) yes
N3 C31 . 1.476(5) yes
N101 C101 . 1.474(6) yes
N102 C116 . 1.485(6) yes
N103 C131 . 1.467(5) yes
C1 C2 . 1.538(6) yes
C1 C3 . 1.519(6) yes
C1 H11 . 0.981 no
C2 H21 . 0.953 no
C2 H22 . 0.960 no
C2 H23 . 0.959 no
C3 H31 . 0.949 no
C3 H32 . 0.963 no
C3 H33 . 0.953 no
C4 C5 . 1.399(6) yes
C4 C9 . 1.388(6) yes
C5 C6 . 1.387(6) yes
C5 H51 . 0.926 no
C6 C7 . 1.377(7) yes
C6 H61 . 0.920 no
C7 C8 . 1.396(7) yes
C7 H71 . 0.937 no
C8 C9 . 1.391(6) yes
C8 H81 . 0.930 no
C9 H91 . 0.913 no
C10 C11 . 1.397(6) yes
C10 C15 . 1.387(6) yes
C11 C12 . 1.386(6) yes
C11 H111 . 0.928 no
C12 C13 . 1.378(7) yes
C12 H121 . 0.931 no
C13 C14 . 1.374(6) yes
C13 H131 . 0.914 no
C14 C15 . 1.395(6) yes
C14 H141 . 0.932 no
C15 H151 . 0.927 no
C16 C17 . 1.515(6) yes
C16 C18 . 1.517(7) yes
C16 H161 . 0.973 no
C17 H171 . 0.957 no
C17 H172 . 0.951 no
C17 H173 . 0.958 no
C18 H181 . 0.961 no
C18 H182 . 0.965 no
C18 H183 . 0.955 no
C19 C20 . 1.385(6) yes
C19 C24 . 1.400(6) yes
C20 C21 . 1.384(7) yes
C20 H201 . 0.926 no
C21 C22 . 1.363(8) yes
C21 H211 . 0.923 no
C22 C23 . 1.381(8) yes
C22 H221 . 0.928 no
C23 C24 . 1.375(7) yes
C23 H231 . 0.917 no
C24 H241 . 0.927 no
C25 C26 . 1.393(6) yes
C25 C30 . 1.383(6) yes
C26 C27 . 1.382(6) yes
C26 H261 . 0.930 no
C27 C28 . 1.387(7) yes
C27 H271 . 0.925 no
C28 C29 . 1.380(7) yes
C28 H281 . 0.925 no
C29 C30 . 1.394(7) yes
C29 H291 . 0.935 no
C30 H301 . 0.923 no
C31 C32 . 1.527(6) yes
C31 C33 . 1.535(6) yes
C31 H311 . 0.972 no
C32 H321 . 0.964 no
C32 H322 . 0.957 no
C32 H323 . 0.952 no
C33 H331 . 0.955 no
C33 H332 . 0.951 no
C33 H333 . 0.953 no
C34 C35 . 1.401(6) yes
C34 C39 . 1.392(6) yes
C35 C36 . 1.390(6) yes
C35 H351 . 0.926 no
C36 C37 . 1.382(8) yes
C36 H361 . 0.922 no
C37 C38 . 1.387(8) yes
C37 H371 . 0.917 no
C38 C39 . 1.394(7) yes
C38 H381 . 0.925 no
C39 H391 . 0.927 no
C40 C41 . 1.399(6) yes
C40 C45 . 1.388(6) yes
C41 C42 . 1.381(6) yes
C41 H411 . 0.933 no
C42 C43 . 1.387(7) yes
C42 H421 . 0.936 no
C43 C44 . 1.378(7) yes
C43 H431 . 0.936 no
C44 C45 . 1.392(6) yes
C44 H441 . 0.923 no
C45 H451 . 0.921 no
C46 C47 . 1.517(8) yes
C46 H461 . 0.984 no
C46 H462 . 1.002 no
C47 C48 . 1.507(8) yes
C47 H471 . 0.973 no
C47 H472 . 0.974 no
C48 C49 . 1.512(8) yes
C48 H481 . 0.963 no
C48 H482 . 0.973 no
C49 H491 . 0.990 no
C49 H492 . 0.989 no
C51 C501 2_666 1.56(2) yes
C51 C500 2_666 1.504(18) yes
C51 C501 . 1.32(2) yes
C51 H511 . 0.950 no
C51 H512 . 0.950 no
C51 C501 2_666 1.56(2) yes
C51 C500 2_666 1.504(18) yes
C51 C501 . 1.32(2) yes
C51 H513 . 0.950 no
C51 H514 . 0.950 no
C101 C102 . 1.510(7) yes
C101 C103 . 1.512(7) yes
C101 H1011 . 0.976 no
C102 H1021 . 0.960 no
C102 H1022 . 0.969 no
C102 H1023 . 0.966 no
C103 H1031 . 0.959 no
C103 H1032 . 0.964 no
C103 H1033 . 0.965 no
C104 C105 . 1.387(7) yes
C104 C109 . 1.400(7) yes
C105 C106 . 1.392(7) yes
C105 H1051 . 0.932 no
C106 C107 . 1.367(9) yes
C106 H1061 . 0.931 no
C107 C108 . 1.377(9) yes
C107 H1071 . 0.938 no
C108 C109 . 1.399(7) yes
C108 H1081 . 0.932 no
C109 H1091 . 0.947 no
C110 C111 . 1.394(7) yes
C110 C115 . 1.394(7) yes
C111 C112 . 1.361(7) yes
C111 H1111 . 0.926 no
C112 C113 . 1.387(9) yes
C112 H1121 . 0.943 no
C113 C114 . 1.367(9) yes
C113 H1131 . 0.932 no
C114 C115 . 1.401(8) yes
C114 H1141 . 0.939 no
C115 H1151 . 0.929 no
C116 C117 . 1.517(7) yes
C116 C118 . 1.519(7) yes
C116 H1161 . 0.982 no
C117 H1171 . 0.970 no
C117 H1172 . 0.971 no
C117 H1173 . 0.967 no
C118 H1181 . 0.972 no
C118 H1182 . 0.945 no
C118 H1183 . 0.955 no
C119 C120 . 1.390(7) yes
C119 C124 . 1.401(7) yes
C120 C121 . 1.388(7) yes
C120 H1201 . 0.942 no
C121 C122 . 1.367(8) yes
C121 H1211 . 0.934 no
C122 C123 . 1.384(8) yes
C122 H1221 . 0.938 no
C123 C124 . 1.393(8) yes
C123 H1231 . 0.931 no
C124 H1241 . 0.933 no
C125 C126 . 1.379(7) yes
C125 C130 . 1.397(7) yes
C126 C127 . 1.384(8) yes
C126 H1261 . 0.935 no
C127 C128 . 1.363(9) yes
C127 H1271 . 0.919 no
C128 C129 . 1.386(9) yes
C128 H1281 . 0.936 no
C129 C130 . 1.391(7) yes
C129 H1291 . 0.932 no
C130 H1301 . 0.940 no
C131 C132 . 1.554(6) yes
C131 C133 . 1.524(7) yes
C131 H1311 . 0.961 no
C132 H1321 . 0.929 no
C132 H1322 . 0.921 no
C132 H1323 . 0.895 no
C133 H1331 . 0.964 no
C133 H1332 . 0.979 no
C133 H1333 . 0.967 no
C134 C135 . 1.396(7) yes
C134 C139 . 1.401(6) yes
C135 C136 . 1.389(7) yes
C135 H1351 . 0.929 no
C136 C137 . 1.375(8) yes
C136 H1361 . 0.932 no
C137 C138 . 1.369(8) yes
C137 H1371 . 0.931 no
C138 C139 . 1.389(7) yes
C138 H1381 . 0.920 no
C139 H1391 . 0.939 no
C140 C141 . 1.391(6) yes
C140 C145 . 1.396(6) yes
C141 C142 . 1.393(6) yes
C141 H1411 . 0.923 no
C142 C143 . 1.379(7) yes
C142 H1421 . 0.941 no
C143 C144 . 1.387(7) yes
C143 H1431 . 0.928 no
C144 C145 . 1.385(7) yes
C144 H1441 . 0.927 no
C145 H1451 . 0.936 no
C500 H5001 . 0.950 no
C500 H5002 . 0.950 no
C501 H5002 2_666 1.117 no
C501 C501 2_666 1.80(4) yes
C501 H5011 . 0.950 no
C501 H5012 . 0.950 no
